data_4065060
loop_
_publ_author_name
'McGowan, Kevin P.'
'Abboud, Khalil A.'
'Veige, Adam S.'

_publ_section_title
;
 Trianionic NCN3--Pincer Complexes of Chromium in Four Oxidation States
 (CrII, CrIII, CrIV, CrV): Determination of the Active Catalyst in
 Selective 1-Alkene to 2-Alkene Isomerization
;
_journal_issue 18
_journal_name_full Organometallics
_journal_page_first 4949
_journal_paper_doi 10.1021/om200547u
_journal_volume 30
_journal_year 2011
_chemical_formula_sum 'C37 H52 Cr N2 O'
_chemical_formula_weight 592.81
_chemical_name_systematic
; 
 ? 
;
_space_group_IT_number 15
_symmetry_cell_setting monoclinic
_symmetry_space_group_name_Hall '-C 2yc'
_symmetry_space_group_name_H-M 'C 1 2/c 1'
_atom_sites_solution_hydrogens geom
_atom_sites_solution_primary direct
_atom_sites_solution_secondary difmap
_audit_creation_method SHELXL-97
_audit_update_record
;
2010-03-19 # Formatted by publCIF
;
_cell_angle_alpha 90.00
_cell_angle_beta 104.138(2)
_cell_angle_gamma 90.00
_cell_formula_units_Z 8
_cell_length_a 34.092(4)
_cell_length_b 11.7102(14)
_cell_length_c 17.247(2)
_cell_measurement_reflns_used 190
_cell_measurement_temperature 100(2)
_cell_measurement_theta_max 28.0
_cell_measurement_theta_min 2.0
_cell_volume 6676.9(14)
_computing_cell_refinement 'Bruker APEX2'
_computing_data_collection 'Bruker APEX2 (Bruker, 2008)'
_computing_data_reduction 'Bruker SAINT (Bruker, 2008)'
_computing_molecular_graphics 'Bruker SHELXTL'
_computing_publication_material 'Bruker SHELXTL'
_computing_structure_refinement 'Bruker SHELXTL'
_computing_structure_solution 'Bruker SHELXTL (Bruker, 2008)'
_diffrn_ambient_temperature 100(2)
_diffrn_measured_fraction_theta_full 1.000
_diffrn_measured_fraction_theta_max 1.000
_diffrn_measurement_device_type 'Bruker APEX-II CCD'
_diffrn_measurement_method '\w scans'
_diffrn_radiation_monochromator graphite
_diffrn_radiation_source 'fine-focus sealed tube'
_diffrn_radiation_type MoK\a
_diffrn_radiation_wavelength 0.71073
_diffrn_reflns_av_R_equivalents 0.0958
_diffrn_reflns_av_sigmaI/netI 0.0724
_diffrn_reflns_limit_h_max 44
_diffrn_reflns_limit_h_min -44
_diffrn_reflns_limit_k_max 15
_diffrn_reflns_limit_k_min -15
_diffrn_reflns_limit_l_max 22
_diffrn_reflns_limit_l_min -22
_diffrn_reflns_number 52816
_diffrn_reflns_theta_full 27.50
_diffrn_reflns_theta_max 27.50
_diffrn_reflns_theta_min 1.84
_exptl_absorpt_coefficient_mu 0.373
_exptl_absorpt_correction_T_max 0.9904
_exptl_absorpt_correction_T_min 0.8717
_exptl_absorpt_correction_type numerical
_exptl_absorpt_process_details 'based on measured indexed crystal faces, Bruker SHELXTL  v6.12 (Bruker 2007)'
_exptl_crystal_colour purple
_exptl_crystal_density_diffrn 1.179
_exptl_crystal_density_method 'not measured'
_exptl_crystal_description plates
_exptl_crystal_F_000 2560
_exptl_crystal_size_max 0.38
_exptl_crystal_size_mid 0.19
_exptl_crystal_size_min 0.03
_refine_diff_density_max 0.542
_refine_diff_density_min -0.610
_refine_diff_density_rms 0.063
_refine_ls_extinction_method none
_refine_ls_goodness_of_fit_ref 0.969
_refine_ls_hydrogen_treatment constr
_refine_ls_matrix_type full
_refine_ls_number_parameters 366
_refine_ls_number_reflns 7675
_refine_ls_number_restraints 0
_refine_ls_restrained_S_all 0.969
_refine_ls_R_factor_all 0.0818
_refine_ls_R_factor_gt 0.0440
_refine_ls_shift/su_max 0.002
_refine_ls_shift/su_mean 0.000
_refine_ls_structure_factor_coef Fsqd
_refine_ls_weighting_details 'calc w=1/[\s^2^(Fo^2^)+(0.0602P)^2^] where P=(Fo^2^+2Fc^2^)/3'
_refine_ls_weighting_scheme calc
_refine_ls_wR_factor_gt 0.1049
_refine_ls_wR_factor_ref 0.1166
_reflns_number_gt 5016
_reflns_number_total 7675
_reflns_threshold_expression I>2\s(I)
_cod_data_source_file om200547u_si_001.cif
_cod_data_source_block mcg3
_cod_depositor_comments
;
The following automatic conversions were performed:

'_symmetry_cell_setting' value 'Monoclinic' changed to 'monoclinic'
according to /home/saulius/struct/CIF-dictionaries/cif_core.dic
dictionary named 'cif_core.dic' version 2.4.1 from 2010-06-29.

Automatic conversion script
Id: cif_fix_values 1715 2011-07-08 13:25:40Z adriana 

 Adding full bibliography for 4065060.cif.
;
_cod_original_cell_volume 6676.7(14)
_cod_original_sg_symbol_H-M C2/c
_cod_database_code 4065060

loop_
_symmetry_equiv_pos_as_xyz
'x, y, z'
'-x, y, -z+1/2'
'x+1/2, y+1/2, z'
'-x+1/2, y+1/2, -z+1/2'
'-x, -y, -z'
'x, -y, z-1/2'
'-x+1/2, -y+1/2, -z'
'x+1/2, -y+1/2, z-1/2'

loop_
_atom_site_label
_atom_site_type_symbol
_atom_site_fract_x
_atom_site_fract_y
_atom_site_fract_z
_atom_site_U_iso_or_equiv
_atom_site_adp_type
_atom_site_occupancy
_atom_site_symmetry_multiplicity
_atom_site_calc_flag
_atom_site_refinement_flags
_atom_site_disorder_assembly
_atom_site_disorder_group
Cr1 Cr 0.639612(10) 0.54899(3) 0.568120(19) 0.01388(10) Uani 1 1 d . A .
O1 O 0.58822(4) 0.51664(13) 0.46645(8) 0.0194(4) Uani 1 1 d . . .
N1 N 0.63138(5) 0.70963(15) 0.57145(10) 0.0156(4) Uani 1 1 d . . .
N2 N 0.67071(5) 0.42039(15) 0.55498(10) 0.0156(4) Uani 1 1 d . . .
C1 C 0.60032(6) 0.77944(18) 0.52267(12) 0.0162(5) Uani 1 1 d . A .
C2 C 0.56755(7) 0.81645(19) 0.55253(13) 0.0174(5) Uani 1 1 d . . .
C3 C 0.53783(7) 0.8841(2) 0.50354(14) 0.0233(5) Uani 1 1 d . A .
H3A H 0.5154 0.9092 0.5228 0.028 Uiso 1 1 calc R . .
C4 C 0.54031(7) 0.9153(2) 0.42784(14) 0.0262(6) Uani 1 1 d . . .
H4A H 0.5198 0.9616 0.3955 0.031 Uiso 1 1 calc R A .
C5 C 0.60303(7) 0.80997(18) 0.44461(12) 0.0177(5) Uani 1 1 d . . .
C6 C 0.57240(7) 0.8793(2) 0.39919(13) 0.0227(5) Uani 1 1 d . A .
H6A H 0.5739 0.9021 0.3471 0.027 Uiso 1 1 calc R . .
C7 C 0.65996(7) 0.77753(19) 0.63345(13) 0.0184(5) Uani 1 1 d . A .
H7A H 0.6475 0.7962 0.6780 0.022 Uiso 1 1 calc R . .
H7B H 0.6670 0.8498 0.6102 0.022 Uiso 1 1 calc R . .
C8 C 0.69711(6) 0.70640(18) 0.66312(12) 0.0148(4) Uani 1 1 d . . .
C9 C 0.73518(7) 0.74147(19) 0.70782(12) 0.0174(5) Uani 1 1 d . A .
H9A H 0.7396 0.8180 0.7261 0.021 Uiso 1 1 calc R . .
C10 C 0.76645(7) 0.66170(19) 0.72497(12) 0.0175(5) Uani 1 1 d . . .
H10A H 0.7922 0.6845 0.7563 0.021 Uiso 1 1 calc R A .
C11 C 0.76113(6) 0.54979(19) 0.69763(12) 0.0168(5) Uani 1 1 d . A .
H11A H 0.7831 0.4974 0.7090 0.020 Uiso 1 1 calc R . .
C12 C 0.72309(6) 0.51560(18) 0.65317(12) 0.0147(5) Uani 1 1 d . . .
C13 C 0.69146(6) 0.59316(19) 0.63836(12) 0.0139(4) Uani 1 1 d . A .
C14 C 0.71082(6) 0.40323(19) 0.61277(12) 0.0165(5) Uani 1 1 d . A .
H14A H 0.7312 0.3777 0.5842 0.020 Uiso 1 1 calc R . .
H14B H 0.7087 0.3444 0.6528 0.020 Uiso 1 1 calc R . .
C15 C 0.66473(6) 0.33699(18) 0.49217(12) 0.0152(5) Uani 1 1 d . A .
C16 C 0.64032(7) 0.24052(19) 0.49424(13) 0.0180(5) Uani 1 1 d . . .
C17 C 0.63429(7) 0.1626(2) 0.43114(13) 0.0226(5) Uani 1 1 d . A .
H17A H 0.6174 0.0980 0.4312 0.027 Uiso 1 1 calc R . .
C18 C 0.65253(7) 0.1783(2) 0.36856(13) 0.0241(5) Uani 1 1 d . . .
H18A H 0.6478 0.1253 0.3256 0.029 Uiso 1 1 calc R A .
C19 C 0.67753(7) 0.2710(2) 0.36840(13) 0.0227(5) Uani 1 1 d . A .
H19A H 0.6903 0.2800 0.3256 0.027 Uiso 1 1 calc R . .
C20 C 0.68451(7) 0.35189(19) 0.42979(12) 0.0173(5) Uani 1 1 d . . .
C21 C 0.56378(7) 0.7883(2) 0.63664(13) 0.0208(5) Uani 1 1 d . A .
H21A H 0.5858 0.7330 0.6606 0.025 Uiso 1 1 calc R . .
C22 C 0.52322(8) 0.7322(2) 0.63772(15) 0.0310(6) Uani 1 1 d . . .
H22A H 0.5195 0.6634 0.6043 0.046 Uiso 1 1 calc R A .
H22B H 0.5012 0.7860 0.6168 0.046 Uiso 1 1 calc R . .
H22C H 0.5232 0.7114 0.6927 0.046 Uiso 1 1 calc R . .
C23 C 0.56966(8) 0.8948(2) 0.68991(14) 0.0254(5) Uani 1 1 d . . .
H23A H 0.5957 0.9305 0.6899 0.038 Uiso 1 1 calc R A .
H23B H 0.5694 0.8729 0.7446 0.038 Uiso 1 1 calc R . .
H23C H 0.5477 0.9491 0.6693 0.038 Uiso 1 1 calc R . .
C24 C 0.63793(7) 0.7709(2) 0.41086(13) 0.0207(5) Uani 1 1 d . A .
H24A H 0.6432 0.6889 0.4262 0.025 Uiso 1 1 calc R . .
C25 C 0.62886(8) 0.7769(2) 0.31929(13) 0.0291(6) Uani 1 1 d . . .
H25A H 0.6039 0.7347 0.2961 0.044 Uiso 1 1 calc R A .
H25B H 0.6513 0.7430 0.3011 0.044 Uiso 1 1 calc R . .
H25C H 0.6255 0.8569 0.3022 0.044 Uiso 1 1 calc R . .
C26 C 0.67728(7) 0.8367(2) 0.44624(15) 0.0301(6) Uani 1 1 d . . .
H26A H 0.6833 0.8335 0.5047 0.045 Uiso 1 1 calc R A .
H26B H 0.6740 0.9165 0.4287 0.045 Uiso 1 1 calc R . .
H26C H 0.6995 0.8021 0.4278 0.045 Uiso 1 1 calc R . .
C27 C 0.62225(7) 0.2170(2) 0.56481(14) 0.0218(5) Uani 1 1 d . A .
H27A H 0.6318 0.2781 0.6056 0.026 Uiso 1 1 calc R . .
C28 C 0.63682(8) 0.1019(2) 0.60342(14) 0.0267(6) Uani 1 1 d . . .
H28A H 0.6665 0.1010 0.6193 0.040 Uiso 1 1 calc R A .
H28B H 0.6272 0.0404 0.5649 0.040 Uiso 1 1 calc R . .
H28C H 0.6261 0.0906 0.6507 0.040 Uiso 1 1 calc R . .
C29 C 0.57594(8) 0.2198(2) 0.54102(18) 0.0369(7) Uani 1 1 d . . .
H29A H 0.5668 0.2939 0.5168 0.055 Uiso 1 1 calc R A .
H29B H 0.5655 0.2087 0.5886 0.055 Uiso 1 1 calc R . .
H29C H 0.5659 0.1588 0.5024 0.055 Uiso 1 1 calc R . .
C30 C 0.71258(7) 0.4519(2) 0.42786(12) 0.0188(5) Uani 1 1 d . A .
H30A H 0.7121 0.5028 0.4742 0.023 Uiso 1 1 calc R . .
C31 C 0.75638(7) 0.4120(2) 0.43658(14) 0.0261(5) Uani 1 1 d . . .
H31A H 0.7653 0.3676 0.4859 0.039 Uiso 1 1 calc R A .
H31B H 0.7740 0.4786 0.4387 0.039 Uiso 1 1 calc R . .
H31C H 0.7578 0.3642 0.3907 0.039 Uiso 1 1 calc R . .
C32 C 0.69873(8) 0.5220(2) 0.35131(14) 0.0259(6) Uani 1 1 d . . .
H32A H 0.6708 0.5476 0.3460 0.039 Uiso 1 1 calc R A .
H32B H 0.7001 0.4748 0.3051 0.039 Uiso 1 1 calc R . .
H32C H 0.7164 0.5886 0.3538 0.039 Uiso 1 1 calc R . .
C33 C 0.61341(7) 0.4948(2) 0.65724(13) 0.0221(5) Uani 1 1 d . . .
H33A H 0.6328 0.5034 0.7092 0.033 Uiso 1 1 calc R A .
H33B H 0.6056 0.4144 0.6486 0.033 Uiso 1 1 calc R . .
H33C H 0.5893 0.5410 0.6563 0.033 Uiso 1 1 calc R . .
C34 C 0.54673(7) 0.5371(2) 0.46933(14) 0.0223(5) Uani 1 1 d . A .
H34A H 0.5454 0.5952 0.5104 0.027 Uiso 1 1 calc R . .
H34B H 0.5340 0.4658 0.4821 0.027 Uiso 1 1 calc R . .
C35 C 0.52578(8) 0.5793(2) 0.38738(16) 0.0352(7) Uani 1 1 d . . .
H35A H 0.4969 0.5565 0.3735 0.042 Uiso 0.51(2) 1 calc PR A 1
H35B H 0.5275 0.6635 0.3844 0.042 Uiso 0.51(2) 1 calc PR A 1
H35C H 0.5319 0.6605 0.3796 0.042 Uiso 0.49(2) 1 calc PR A 2
H35D H 0.4961 0.5681 0.3757 0.042 Uiso 0.49(2) 1 calc PR A 2
C36 C 0.54705(18) 0.5260(9) 0.3345(4) 0.0240(6) Uiso 0.51(2) 1 d P A 1
H36A H 0.5540 0.5835 0.2979 0.029 Uiso 0.51(2) 1 calc PR A 1
H36B H 0.5299 0.4665 0.3021 0.029 Uiso 0.51(2) 1 calc PR A 1
C37 C 0.5862(2) 0.4716(7) 0.3871(4) 0.0240(6) Uiso 0.51(2) 1 d P A 1
H37A H 0.5843 0.3872 0.3866 0.029 Uiso 0.51(2) 1 calc PR A 1
H37B H 0.6102 0.4946 0.3682 0.029 Uiso 0.51(2) 1 calc PR A 1
C36' C 0.54764(19) 0.4915(10) 0.3329(4) 0.0240(6) Uiso 0.49(2) 1 d P A 2
H36C H 0.5360 0.4136 0.3293 0.029 Uiso 0.49(2) 1 calc PR A 2
H36D H 0.5457 0.5218 0.2785 0.029 Uiso 0.49(2) 1 calc PR A 2
C37' C 0.5904(2) 0.4942(8) 0.3834(4) 0.0240(6) Uiso 0.49(2) 1 d P A 2
H37C H 0.6039 0.4202 0.3800 0.029 Uiso 0.49(2) 1 calc PR A 2
H37D H 0.6059 0.5552 0.3646 0.029 Uiso 0.49(2) 1 calc PR A 2

loop_
_atom_site_aniso_label
_atom_site_aniso_U_11
_atom_site_aniso_U_22
_atom_site_aniso_U_33
_atom_site_aniso_U_23
_atom_site_aniso_U_13
_atom_site_aniso_U_12
Cr1 0.01528(18) 0.01499(18) 0.01077(16) -0.00046(15) 0.00203(13) 0.00034(15)
O1 0.0154(8) 0.0267(9) 0.0150(7) -0.0046(7) 0.0018(6) 0.0008(7)
N1 0.017(1) 0.0171(9) 0.0116(8) -0.0020(7) 0.0016(7) 0.0012(8)
N2 0.0174(10) 0.0173(10) 0.0114(8) 0.0004(7) 0.0020(7) -0.0020(8)
C1 0.0159(11) 0.0142(11) 0.0161(10) 0.0007(9) -0.0005(9) -0.0001(9)
C2 0.0184(12) 0.0154(11) 0.0180(11) -0.0008(9) 0.0038(9) 0.0004(9)
C3 0.0186(13) 0.0229(13) 0.0271(13) -0.0011(10) 0.0034(10) 0.0041(10)
C4 0.0248(14) 0.0257(13) 0.0244(12) 0.0028(10) -0.0013(10) 0.0073(11)
C5 0.0197(12) 0.0164(11) 0.0162(11) -0.0005(9) 0.0027(9) -0.0007(9)
C6 0.0280(14) 0.0225(13) 0.0163(11) 0.0035(10) 0.0027(10) 0.0009(10)
C7 0.0217(12) 0.0169(11) 0.0159(10) -0.0034(9) 0.0030(9) 0.0015(10)
C8 0.0181(11) 0.0174(11) 0.0091(9) 0.0003(8) 0.0038(8) 0.0007(9)
C9 0.0203(12) 0.0198(12) 0.0122(10) -0.0036(9) 0.0043(9) -0.0019(9)
C10 0.0141(11) 0.0253(12) 0.0125(10) -0.0014(9) 0.0022(8) -0.0015(9)
C11 0.0149(11) 0.0226(12) 0.0124(10) 0.0010(9) 0.0022(8) 0.0019(10)
C12 0.0177(11) 0.0176(11) 0.0099(9) 0.0014(8) 0.0052(8) -0.0005(9)
C13 0.0153(11) 0.0187(11) 0.0082(9) 0.0004(8) 0.0038(8) -0.0008(9)
C14 0.0161(11) 0.0193(11) 0.0125(10) 0.0016(9) 0.0003(8) 0.0024(9)
C15 0.0144(11) 0.0154(11) 0.0135(10) -0.0007(9) -0.0008(8) 0.0021(9)
C16 0.0172(12) 0.0176(11) 0.0180(11) 0.0000(9) 0.0021(9) 0.0011(9)
C17 0.0221(13) 0.0216(12) 0.0226(12) -0.0046(10) 0.0028(10) -0.0034(10)
C18 0.0298(14) 0.0242(13) 0.0159(11) -0.008(1) 0.001(1) -0.0003(11)
C19 0.0291(13) 0.0258(13) 0.0138(11) -0.0028(10) 0.0063(10) 0.0008(11)
C20 0.0186(12) 0.0180(12) 0.0147(10) 0.0009(9) 0.0027(9) 0.0019(9)
C21 0.0202(12) 0.0220(12) 0.0221(11) 0.0012(10) 0.0088(9) 0.0032(10)
C22 0.0341(15) 0.0348(15) 0.0283(13) -0.0057(12) 0.0159(12) -0.0075(12)
C23 0.0277(14) 0.0273(14) 0.0211(12) -0.0015(10) 0.0059(10) 0.0027(11)
C24 0.0263(13) 0.0211(12) 0.0159(11) 0.0019(9) 0.0076(10) 0.0026(10)
C25 0.0369(15) 0.0337(14) 0.0182(12) 0.0028(11) 0.0097(11) 0.0021(12)
C26 0.0256(14) 0.0393(16) 0.0278(13) -0.0014(12) 0.0115(11) -0.0010(12)
C27 0.0253(13) 0.0181(12) 0.0240(12) -0.0046(10) 0.0099(10) -0.0037(10)
C28 0.0314(15) 0.0256(13) 0.0249(13) 0.0020(11) 0.0104(11) -0.0039(11)
C29 0.0287(15) 0.0342(16) 0.0527(18) 0.0061(14) 0.0195(13) 0.0012(13)
C30 0.0215(12) 0.0206(11) 0.0163(10) -0.0019(10) 0.0087(9) -0.0015(10)
C31 0.0225(13) 0.0316(14) 0.0245(12) -0.0022(11) 0.0066(10) -0.0008(11)
C32 0.0290(14) 0.0282(14) 0.0234(12) 0.0044(10) 0.012(1) 0.0005(11)
C33 0.0236(13) 0.0256(13) 0.0188(11) 0.003(1) 0.0086(10) 0.0012(10)
C34 0.0151(12) 0.0248(13) 0.0265(12) -0.0044(10) 0.0040(9) 0.0019(10)
C35 0.0224(14) 0.0365(16) 0.0405(16) 0.0093(13) -0.0038(12) -0.0011(12)

loop_
_atom_type_symbol
_atom_type_description
_atom_type_scat_dispersion_real
_atom_type_scat_dispersion_imag
_atom_type_scat_source
C C 0.0033 0.0016 'International Tables Vol C Tables 4.2.6.8 and 6.1.1.4'
H H 0.0000 0.0000 'International Tables Vol C Tables 4.2.6.8 and 6.1.1.4'
N N 0.0061 0.0033 'International Tables Vol C Tables 4.2.6.8 and 6.1.1.4'
O O 0.0106 0.0060 'International Tables Vol C Tables 4.2.6.8 and 6.1.1.4'
Cr Cr 0.3209 0.6236 'International Tables Vol C Tables 4.2.6.8 and 6.1.1.4'

loop_
_geom_angle_atom_site_label_1
_geom_angle_atom_site_label_2
_geom_angle_atom_site_label_3
_geom_angle
N2 Cr1 N1 152.00(8)
N2 Cr1 C13 80.56(8)
N1 Cr1 C13 80.64(8)
N2 Cr1 C33 101.71(9)
N1 Cr1 C33 100.82(9)
C13 Cr1 C33 96.34(9)
N2 Cr1 O1 97.41(7)
N1 Cr1 O1 95.75(7)
C13 Cr1 O1 165.78(7)
C33 Cr1 O1 97.85(8)
C34 O1 C37 105.7(3)
C34 O1 C37' 110.1(3)
C37 O1 C37' 12.3(4)
C34 O1 Cr1 122.80(12)
C37 O1 Cr1 131.5(3)
C37' O1 Cr1 126.1(3)
C1 N1 C7 112.11(17)
C1 N1 Cr1 129.60(14)
C7 N1 Cr1 118.28(13)
C15 N2 C14 110.46(17)
C15 N2 Cr1 130.78(14)
C14 N2 Cr1 118.43(13)
C2 C1 C5 120.76(19)
C2 C1 N1 119.90(19)
C5 C1 N1 119.34(19)
C3 C2 C1 118.5(2)
C3 C2 C21 118.8(2)
C1 C2 C21 122.73(19)
C4 C3 C2 121.3(2)
C4 C3 H3A 119.3
C2 C3 H3A 119.3
C6 C4 C3 119.9(2)
C6 C4 H4A 120.0
C3 C4 H4A 120.0
C6 C5 C1 117.7(2)
C6 C5 C24 120.5(2)
C1 C5 C24 121.83(19)
C4 C6 C5 121.8(2)
C4 C6 H6A 119.1
C5 C6 H6A 119.1
N1 C7 C8 107.39(17)
N1 C7 H7A 110.2
C8 C7 H7A 110.2
N1 C7 H7B 110.2
C8 C7 H7B 110.2
H7A C7 H7B 108.5
C13 C8 C9 119.3(2)
C13 C8 C7 112.51(19)
C9 C8 C7 128.2(2)
C10 C9 C8 118.6(2)
C10 C9 H9A 120.7
C8 C9 H9A 120.7
C11 C10 C9 122.0(2)
C11 C10 H10A 119.0
C9 C10 H10A 119.0
C10 C11 C12 119.0(2)
C10 C11 H11A 120.5
C12 C11 H11A 120.5
C13 C12 C11 119.4(2)
C13 C12 C14 111.93(18)
C11 C12 C14 128.6(2)
C12 C13 C8 121.7(2)
C12 C13 Cr1 119.12(16)
C8 C13 Cr1 118.63(16)
N2 C14 C12 107.30(17)
N2 C14 H14A 110.3
C12 C14 H14A 110.3
N2 C14 H14B 110.3
C12 C14 H14B 110.3
H14A C14 H14B 108.5
C16 C15 C20 120.9(2)
C16 C15 N2 120.16(19)
C20 C15 N2 118.96(19)
C17 C16 C15 118.7(2)
C17 C16 C27 119.7(2)
C15 C16 C27 121.58(19)
C18 C17 C16 120.8(2)
C18 C17 H17A 119.6
C16 C17 H17A 119.6
C19 C18 C17 120.1(2)
C19 C18 H18A 119.9
C17 C18 H18A 119.9
C18 C19 C20 121.5(2)
C18 C19 H19A 119.3
C20 C19 H19A 119.3
C19 C20 C15 117.9(2)
C19 C20 C30 119.9(2)
C15 C20 C30 122.17(19)
C2 C21 C23 111.42(19)
C2 C21 C22 112.95(19)
C23 C21 C22 109.09(19)
C2 C21 H21A 107.7
C23 C21 H21A 107.7
C22 C21 H21A 107.7
C21 C22 H22A 109.5
C21 C22 H22B 109.5
H22A C22 H22B 109.5
C21 C22 H22C 109.5
H22A C22 H22C 109.5
H22B C22 H22C 109.5
C21 C23 H23A 109.5
C21 C23 H23B 109.5
H23A C23 H23B 109.5
C21 C23 H23C 109.5
H23A C23 H23C 109.5
H23B C23 H23C 109.5
C5 C24 C25 113.63(19)
C5 C24 C26 112.70(19)
C25 C24 C26 108.8(2)
C5 C24 H24A 107.1
C25 C24 H24A 107.1
C26 C24 H24A 107.1
C24 C25 H25A 109.5
C24 C25 H25B 109.5
H25A C25 H25B 109.5
C24 C25 H25C 109.5
H25A C25 H25C 109.5
H25B C25 H25C 109.5
C24 C26 H26A 109.5
C24 C26 H26B 109.5
H26A C26 H26B 109.5
C24 C26 H26C 109.5
H26A C26 H26C 109.5
H26B C26 H26C 109.5
C16 C27 C29 112.0(2)
C16 C27 C28 110.86(19)
C29 C27 C28 109.8(2)
C16 C27 H27A 108.0
C29 C27 H27A 108.0
C28 C27 H27A 108.0
C27 C28 H28A 109.5
C27 C28 H28B 109.5
H28A C28 H28B 109.5
C27 C28 H28C 109.5
H28A C28 H28C 109.5
H28B C28 H28C 109.5
C27 C29 H29A 109.5
C27 C29 H29B 109.5
H29A C29 H29B 109.5
C27 C29 H29C 109.5
H29A C29 H29C 109.5
H29B C29 H29C 109.5
C20 C30 C32 111.73(18)
C20 C30 C31 111.43(19)
C32 C30 C31 109.63(19)
C20 C30 H30A 108.0
C32 C30 H30A 108.0
C31 C30 H30A 108.0
C30 C31 H31A 109.5
C30 C31 H31B 109.5
H31A C31 H31B 109.5
C30 C31 H31C 109.5
H31A C31 H31C 109.5
H31B C31 H31C 109.5
C30 C32 H32A 109.5
C30 C32 H32B 109.5
H32A C32 H32B 109.5
C30 C32 H32C 109.5
H32A C32 H32C 109.5
H32B C32 H32C 109.5
Cr1 C33 H33A 109.5
Cr1 C33 H33B 109.5
H33A C33 H33B 109.5
Cr1 C33 H33C 109.5
H33A C33 H33C 109.5
H33B C33 H33C 109.5
O1 C34 C35 105.44(19)
O1 C34 H34A 110.7
C35 C34 H34A 110.7
O1 C34 H34B 110.7
C35 C34 H34B 110.7
H34A C34 H34B 108.8
C36 C35 C34 104.8(3)
C36 C35 C36' 11.9(4)
C34 C35 C36' 98.7(3)
C36 C35 H35A 110.8
C34 C35 H35A 110.8
C36' C35 H35A 104.4
C36 C35 H35B 110.8
C34 C35 H35B 110.8
C36' C35 H35B 122.7
H35A C35 H35B 108.9
C36 C35 H35C 100.2
C34 C35 H35C 112.0
C36' C35 H35C 112.0
H35A C35 H35C 117.1
H35B C35 H35C 11.1
C36 C35 H35D 117.5
C34 C35 H35D 112.0
C36' C35 H35D 112.0
H35A C35 H35D 8.4
H35B C35 H35D 101.0
H35C C35 H35D 109.7
C35 C36 C37 107.6(5)
C35 C36 H36A 110.2
C37 C36 H36A 110.2
C35 C36 H36B 110.2
C37 C36 H36B 110.2
H36A C36 H36B 108.5
O1 C37 C36 103.7(5)
O1 C37 H37A 111.0
C36 C37 H37A 111.0
O1 C37 H37B 111.0
C36 C37 H37B 111.0
H37A C37 H37B 109.0
C37' C36' C35 99.4(6)
C37' C36' H36C 111.9
C35 C36' H36C 111.9
C37' C36' H36D 111.9
C35 C36' H36D 111.9
H36C C36' H36D 109.6
O1 C37' C36' 107.1(5)
O1 C37' H37C 110.3
C36' C37' H37C 110.3
O1 C37' H37D 110.3
C36' C37' H37D 110.3
H37C C37' H37D 108.5

loop_
_geom_bond_atom_site_label_1
_geom_bond_atom_site_label_2
_geom_bond_distance
Cr1 N2 1.8870(18)
Cr1 N1 1.9048(19)
Cr1 C13 1.953(2)
Cr1 C33 2.057(2)
Cr1 O1 2.1878(15)
O1 C34 1.448(3)
O1 C37 1.453(7)
O1 C37' 1.476(7)
N1 C1 1.436(3)
N1 C7 1.488(3)
N2 C15 1.436(3)
N2 C14 1.496(3)
C1 C2 1.408(3)
C1 C5 1.418(3)
C2 C3 1.397(3)
C2 C21 1.523(3)
C3 C4 1.378(3)
C3 H3A 0.9500
C4 C6 1.372(3)
C4 H4A 0.9500
C5 C6 1.402(3)
C5 C24 1.517(3)
C6 H6A 0.9500
C7 C8 1.498(3)
C7 H7A 0.9900
C7 H7B 0.9900
C8 C13 1.392(3)
C8 C9 1.400(3)
C9 C10 1.394(3)
C9 H9A 0.9500
C10 C11 1.390(3)
C10 H10A 0.9500
C11 C12 1.394(3)
C11 H11A 0.9500
C12 C13 1.385(3)
C12 C14 1.500(3)
C14 H14A 0.9900
C14 H14B 0.9900
C15 C16 1.409(3)
C15 C20 1.413(3)
C16 C17 1.396(3)
C16 C27 1.517(3)
C17 C18 1.383(3)
C17 H17A 0.9500
C18 C19 1.380(3)
C18 H18A 0.9500
C19 C20 1.397(3)
C19 H19A 0.9500
C20 C30 1.518(3)
C21 C23 1.533(3)
C21 C22 1.535(3)
C21 H21A 1.0000
C22 H22A 0.9800
C22 H22B 0.9800
C22 H22C 0.9800
C23 H23A 0.9800
C23 H23B 0.9800
C23 H23C 0.9800
C24 C25 1.535(3)
C24 C26 1.538(3)
C24 H24A 1.0000
C25 H25A 0.9800
C25 H25B 0.9800
C25 H25C 0.9800
C26 H26A 0.9800
C26 H26B 0.9800
C26 H26C 0.9800
C27 C29 1.532(3)
C27 C28 1.532(3)
C27 H27A 1.0000
C28 H28A 0.9800
C28 H28B 0.9800
C28 H28C 0.9800
C29 H29A 0.9800
C29 H29B 0.9800
C29 H29C 0.9800
C30 C32 1.528(3)
C30 C31 1.537(3)
C30 H30A 1.0000
C31 H31A 0.9800
C31 H31B 0.9800
C31 H31C 0.9800
C32 H32A 0.9800
C32 H32B 0.9800
C32 H32C 0.9800
C33 H33A 0.9800
C33 H33B 0.9800
C33 H33C 0.9800
C34 C35 1.503(3)
C34 H34A 0.9900
C34 H34B 0.9900
C35 C36 1.438(8)
C35 C36' 1.684(9)
C35 H35A 0.9900
C35 H35B 0.9900
C35 H35C 0.9900
C35 H35D 0.9900
C36 C37 1.555(10)
C36 H36A 0.9900
C36 H36B 0.9900
C37 H37A 0.9900
C37 H37B 0.9900
C36' C37' 1.504(10)
C36' H36C 0.9900
C36' H36D 0.9900
C37' H37C 0.9900
C37' H37D 0.9900
